data_1541811
loop_
_publ_author_name
'Bauer, J.'
'Bars, O.'

_publ_section_title
;
 The crystal structure of the superconducting lanthanum borocarbide La5 B2
 C6
;
_journal_name_full 'Journal of the Less-Common Metals'
_journal_page_first 267
_journal_page_last 274
_journal_volume 95
_journal_year 1983
_chemical_formula_sum 'C6 B2 La5'
_chemical_name_systematic 'La5 B2 C6'
_space_group_IT_number 75
_symmetry_space_group_name_Hall 'P 4'
_symmetry_space_group_name_H-M 'P 4'
_cell_angle_alpha 90
_cell_angle_beta 90
_cell_angle_gamma 90
_cell_formula_units_Z 4
_cell_length_a 8.585
_cell_length_b 8.585
_cell_length_c 12.313
_cell_volume 907.495
_citation_journal_id_ASTM JCOMAH
_cod_data_source_file Bauer_JCOMAH_1983_1857.cif
_cod_data_source_block C6B2La5
_cod_original_cell_volume 907.4955
_cod_database_code 1541811

loop_
_symmetry_equiv_pos_as_xyz
x,y,z
-y,x,z
-x,-y,z
y,-x,z

loop_
_atom_site_label
_atom_site_type_symbol
_atom_site_fract_x
_atom_site_fract_y
_atom_site_fract_z
_atom_site_occupancy
_atom_site_U_iso_or_equiv
C12 C 0.038 0.019 0.787 0.25 0.0
C6 C 0.519 0.538 0.515 0.25 0.0
B2 B 0.321 0.126 0.6 1 0.0
La2 La 0.2009 0.4022 0.4512 1 0.0
La7 La 0 0 0.4908 1 0.0
C10 C 0.019 0.038 0.285 0.25 0.0
La8 La 0 0 0 1 0.0
La6 La 0.5 0.5 0.7285 1 0.0
C1 C 0.095 0.282 -0.1 1 0.0
C3 C 0.185 0.386 0.207 1 0.0
La4 La 0.0978 0.2996 0.7505 1 0.0
C4 C 0.408 0.196 0.765 1 0.0
C7 C 0.538 0.519 0.933 0.25 0.0
C8 C 0.538 0.519 0.014 0.25 0.0
La3 La 0.2958 0.0987 0.2375 1 0.0
C2 C 0.298 0.098 0.437 1 0.0
C11 C 0.038 0.019 0.702 0.25 0.0
C9 C 0.019 0.038 0.204 0.25 0.0
B1 B 0.115 0.306 0.06 1 0.0
La1 La 0.4004 0.2039 -0.0382 1 0.0
La5 La 0.5 0.5 0.2217 1 0.0
C5 C 0.519 0.538 0.411 0.25 0.0
